data_2022577
loop_
_publ_author_name
'Jiao, Yuan'
'Jin, Fu-Ning'
'Feng, Si-Si'
'Wang, Ai'
'Englert, Ulli'

_publ_section_title
;
 Synthesis, crystal structure and magnetic properties of a one-dimensional
 Mn^2+^ complex constructed from (+)-dibenzoyltartaric acid and
 2,2'-bipyridine
;
_journal_coeditor_code QF3051
_journal_issue 11
_journal_name_full 'Acta Crystallographica Section C'
_journal_page_first 707
_journal_page_last 712
_journal_paper_doi 10.1107/S2053229621010627
_journal_volume 77
_journal_year 2021
_chemical_absolute_configuration unk
_chemical_formula_iupac '[Mn (C18 H12 O8) (C10 H8 N2) (H2 O)2], 2H2 O'
_chemical_formula_moiety 'C28 H24 Mn N2 O10, 2(H2 O)'
_chemical_formula_sum 'C28 H28 Mn N2 O12'
_chemical_formula_weight 639.46
_chemical_name_common 'compound (I)'
_chemical_name_systematic
;<i>catena</i>-Poly[[[diaqua(2,2'-bipyridine-\k^2^<i>N</i>,<i>N</i>')manganese(II)]-\m-2,3-bis(benzoyloxy)butanedioato-\k^2^<i>O</i>^2^:<i>O</i>^3^]
dihydrate]
;
_space_group_crystal_system orthorhombic
_space_group_IT_number 19
_space_group_name_Hall 'P 2ac 2ab'
_space_group_name_H-M_alt 'P 21 21 21'
_atom_sites_solution_hydrogens mixed
_atom_sites_solution_primary dual
_audit_creation_method SHELXL-2018/3
_cell_angle_alpha 90
_cell_angle_beta 90
_cell_angle_gamma 90
_cell_formula_units_Z 4
_cell_length_a 7.8600(16)
_cell_length_b 16.2330(9)
_cell_length_c 23.103(2)
_cell_measurement_reflns_used 49038
_cell_measurement_temperature 100(2)
_cell_measurement_theta_max 31.0
_cell_measurement_theta_min 1.5
_cell_volume 2947.7(7)
_computing_cell_refinement
;
XDS CORRECT (Kabsch, 2010)
;
_computing_data_collection
;
<i>HKL2000</i> (Zbyszek & Wladek, 1997)
;
_computing_data_reduction
;
XDS INTEGRATE (Kabsch, 2010)
;
_computing_structure_refinement
;
SHELXL2018 (Sheldrick, 2015b)
;
_computing_structure_solution
;
SHELXT (Sheldrick, 2015a)
;
_diffrn_ambient_temperature 100(2)
_diffrn_detector_area_resol_mean 0.079
_diffrn_measured_fraction_theta_full 0.995
_diffrn_measured_fraction_theta_max 0.996
_diffrn_measurement_device_type 'mardtb with mar165 CCD'
_diffrn_measurement_method 'phi scan'
_diffrn_radiation_type synchrotron
_diffrn_radiation_wavelength 0.750
_diffrn_reflns_av_R_equivalents 0.0430
_diffrn_reflns_av_unetI/netI 0.0289
_diffrn_reflns_limit_h_max 10
_diffrn_reflns_limit_h_min -10
_diffrn_reflns_limit_k_max 22
_diffrn_reflns_limit_k_min -22
_diffrn_reflns_limit_l_max 31
_diffrn_reflns_limit_l_min -31
_diffrn_reflns_number 55869
_diffrn_reflns_theta_full 26.744
_diffrn_reflns_theta_max 30.907
_diffrn_reflns_theta_min 1.860
_diffrn_source 'BSRF, beamline 3W1A'
_exptl_absorpt_coefficient_mu 0.590
_exptl_absorpt_correction_T_max 0.746
_exptl_absorpt_correction_T_min 0.709
_exptl_absorpt_correction_type multi-scan
_exptl_absorpt_process_details
;
(SADABS; Sheldrick, 2008)
;
_exptl_crystal_colour yellow
_exptl_crystal_density_diffrn 1.441
_exptl_crystal_description block
_exptl_crystal_F_000 1324
_exptl_crystal_size_max 0.300
_exptl_crystal_size_mid 0.200
_exptl_crystal_size_min 0.200
_refine_diff_density_max 0.860
_refine_diff_density_min -0.807
_refine_ls_abs_structure_details
;
Flack <i>x</i> determined using 3225 quotients [(I+)-(I-)]/[(I+)+(I-)]
(Parsons <i>et al.</i>,  2013)
;
_refine_ls_abs_structure_Flack 0.005(3)
_refine_ls_extinction_method none
_refine_ls_goodness_of_fit_ref 1.038
_refine_ls_hydrogen_treatment mixed
_refine_ls_matrix_type full
_refine_ls_number_parameters 396
_refine_ls_number_reflns 7919
_refine_ls_number_restraints 0
_refine_ls_restrained_S_all 1.038
_refine_ls_R_factor_all 0.0442
_refine_ls_R_factor_gt 0.0424
_refine_ls_shift/su_max 0.001
_refine_ls_shift/su_mean 0.000
_refine_ls_structure_factor_coef Fsqd
_refine_ls_weighting_details 'w=1/[\s^2^(Fo^2^)+(0.0500P)^2^+2.5000P] where P=(Fo^2^+2Fc^2^)/3'
_refine_ls_weighting_scheme calc
_refine_ls_wR_factor_gt 0.1098
_refine_ls_wR_factor_ref 0.1113
_reflns_number_gt 7592
_reflns_number_total 7919
_reflns_threshold_expression 'I > 2\s(I)'
_cod_data_source_file qf3051sup1.cif
_cod_data_source_block I
_cod_database_code 2022577
_shelx_space_group_comment
;
The symmetry employed for this shelxl refinement is uniquely defined
by the following loop, which should always be used as a source of
symmetry information in preference to the above space-group names.
They are only intended as comments.
;
_shelx_estimated_absorpt_t_min 0.843
_shelx_estimated_absorpt_t_max 0.891

loop_
_space_group_symop_operation_xyz
'x, y, z'
'-x+1/2, -y, z+1/2'
'-x, y+1/2, -z+1/2'
'x+1/2, -y+1/2, -z'

loop_
_atom_site_type_symbol
_atom_site_label
_atom_site_fract_x
_atom_site_fract_y
_atom_site_fract_z
_atom_site_U_iso_or_equiv
_atom_site_adp_type
_atom_site_calc_flag
_atom_site_occupancy
_atom_site_disorder_assembly
_atom_site_disorder_group
C C1 0.6801(4) 0.35400(18) 0.88298(12) 0.0199(5) Uani d 1 . .
C C2 0.8440(4) 0.36044(17) 0.91469(11) 0.0180(5) Uani d 1 . .
C C3 0.9946(4) 0.3849(2) 0.88758(13) 0.0257(6) Uani d 1 . .
H H3 0.9926 0.4020 0.8482 0.031 Uiso calc 1 . .
C C4 1.1483(4) 0.3845(2) 0.91804(14) 0.0296(7) Uani d 1 . .
H H4 1.2505 0.4010 0.8994 0.036 Uiso calc 1 . .
C C5 1.1510(4) 0.3598(2) 0.97540(14) 0.0267(6) Uani d 1 . .
H H5 1.2558 0.3591 0.9959 0.032 Uiso calc 1 . .
C C6 1.0018(4) 0.33601(18) 1.00333(13) 0.0220(6) Uani d 1 . .
H H6 1.0046 0.3197 1.0428 0.026 Uiso calc 1 . .
C C7 0.8486(4) 0.33633(18) 0.97308(12) 0.0190(5) Uani d 1 . .
H H7 0.7467 0.3202 0.9920 0.023 Uiso calc 1 . .
C C8 0.5874(4) 0.30870(15) 0.75124(11) 0.0169(5) Uani d 1 . .
C C9 0.5440(4) 0.37940(14) 0.79317(10) 0.0158(4) Uani d 1 . .
H H9A 0.4401 0.3645 0.8159 0.019 Uiso calc 1 . .
C C10 0.5106(4) 0.45915(15) 0.75943(11) 0.0162(5) Uani d 1 . .
H H10 0.4196 0.4491 0.7300 0.019 Uiso calc 1 . .
C C11 0.4551(5) 0.53015(16) 0.79991(11) 0.0216(5) Uani d 1 . .
C C12 0.6547(3) 0.53885(16) 0.68964(11) 0.0138(4) Uani d 1 . .
C C13 0.9751(4) 0.5401(2) 0.69427(14) 0.0277(6) Uani d 1 . .
H H13 0.9733 0.4975 0.7225 0.033 Uiso calc 1 . .
C C14 0.8232(3) 0.56918(16) 0.67063(11) 0.0144(4) Uani d 1 . .
C C15 1.1287(4) 0.5736(3) 0.67637(18) 0.0386(9) Uani d 1 . .
H H15 1.2320 0.5545 0.6930 0.046 Uiso calc 1 . .
C C16 1.1331(4) 0.6350(2) 0.63436(16) 0.0317(7) Uani d 1 . .
H H16 1.2388 0.6579 0.6226 0.038 Uiso calc 1 . .
C C17 0.9835(4) 0.6625(2) 0.60976(15) 0.0303(7) Uani d 1 . .
H H17 0.9863 0.7033 0.5803 0.036 Uiso calc 1 . .
C C18 0.8279(4) 0.63035(19) 0.62826(13) 0.0229(6) Uani d 1 . .
H H18 0.7248 0.6502 0.6119 0.027 Uiso calc 1 . .
C C19 0.4632(5) 0.38398(18) 0.59209(13) 0.0306(7) Uani d 1 . .
H H19 0.4640 0.3998 0.6317 0.037 Uiso calc 1 . .
C C20 0.4639(8) 0.4451(2) 0.55046(16) 0.0472(11) Uani d 1 . .
H H20 0.4628 0.5017 0.5612 0.057 Uiso calc 1 . .
C C21 0.4663(9) 0.4220(2) 0.49276(17) 0.0615(16) Uani d 1 . .
H H21 0.4713 0.4625 0.4632 0.074 Uiso calc 1 . .
C C22 0.4611(8) 0.3389(3) 0.47868(15) 0.0495(11) Uani d 1 . .
H H22 0.4587 0.3220 0.4393 0.059 Uiso calc 1 . .
C C23 0.4596(5) 0.28034(19) 0.52309(12) 0.0268(6) Uani d 1 . .
C C24 0.4591(5) 0.18962(19) 0.51186(12) 0.0260(6) Uani d 1 . .
C C25 0.4709(7) 0.1573(2) 0.45609(14) 0.0437(10) Uani d 1 . .
H H25 0.4792 0.1927 0.4235 0.052 Uiso calc 1 . .
C C26 0.4703(7) 0.0716(3) 0.44913(16) 0.0495(11) Uani d 1 . .
H H26 0.4785 0.0480 0.4116 0.059 Uiso calc 1 . .
C C27 0.4576(7) 0.0221(2) 0.49719(16) 0.0459(10) Uani d 1 . .
H H27 0.4570 -0.0362 0.4935 0.055 Uiso calc 1 . .
C C28 0.4458(7) 0.0589(2) 0.55099(14) 0.0412(9) Uani d 1 . .
H H28 0.4357 0.0245 0.5841 0.049 Uiso calc 1 . .
Mn Mn1 0.45461(6) 0.20347(2) 0.64733(2) 0.01842(11) Uani d 1 . .
N N1 0.4616(4) 0.30312(15) 0.57917(10) 0.0224(5) Uani d 1 . .
N N2 0.4479(5) 0.14086(16) 0.55878(11) 0.0291(6) Uani d 1 . .
O O1 0.3069(3) 0.52435(13) 0.82011(10) 0.0296(5) Uani d 1 . .
O O2 0.5641(4) 0.58649(13) 0.80903(10) 0.0304(5) Uani d 1 . .
O O3 0.6675(2) 0.47900(11) 0.73030(8) 0.0144(3) Uani d 1 . .
O O4 0.5203(3) 0.56348(14) 0.67142(10) 0.0239(4) Uani d 1 . .
O O5 0.6829(3) 0.39501(12) 0.83244(8) 0.0203(4) Uani d 1 . .
O O6 0.5571(3) 0.3158(2) 0.90007(11) 0.0436(8) Uani d 1 . .
O O7 0.7286(3) 0.27436(14) 0.75475(10) 0.0266(5) Uani d 1 . .
O O8 0.4698(3) 0.29230(12) 0.71571(8) 0.0219(4) Uani d 1 . .
O O9 0.7362(3) 0.18918(14) 0.65257(11) 0.0267(5) Uani d 1 . .
H H9B 0.753(6) 0.213(3) 0.685(2) 0.036(11) Uiso d 1 . .
H H9C 0.745(7) 0.140(3) 0.659(2) 0.048(14) Uiso d 1 . .
O O10 0.1762(4) 0.2176(2) 0.65488(13) 0.0516(8) Uani d 1 . .
H H10A 0.1328 0.2534 0.6773 0.062 Uiso d 1 . .
H H10B 0.2085 0.2356 0.6221 0.062 Uiso d 1 . .
O O12 0.0623(5) 0.0663(2) 0.65920(15) 0.0547(8) Uani d 1 . .
H H12A 0.0948 0.1136 0.6479 0.066 Uiso d 1 . .
H H12B 0.1536 0.0498 0.6752 0.066 Uiso d 1 . .
O O11 0.0711(5) 0.3090(5) 0.7435(3) 0.160(4) Uani d 1 . .
H H11A -0.0096 0.2870 0.7624 0.193 Uiso d 1 . .
H H11B 0.0696 0.3603 0.7357 0.193 Uiso d 1 . .

loop_
_atom_site_aniso_label
_atom_site_aniso_U_11
_atom_site_aniso_U_22
_atom_site_aniso_U_33
_atom_site_aniso_U_12
_atom_site_aniso_U_13
_atom_site_aniso_U_23
C1 0.0233(13) 0.0209(12) 0.0155(12) 0.0047(11) 0.0055(10) 0.0054(10)
C2 0.0225(13) 0.0162(11) 0.0152(11) 0.0021(10) 0.0052(10) 0.0005(9)
C3 0.0287(16) 0.0317(15) 0.0168(11) -0.0061(12) 0.0066(10) -0.0017(11)
C4 0.0256(15) 0.0365(17) 0.0268(15) -0.0089(13) 0.0070(12) -0.0050(13)
C5 0.0237(14) 0.0275(15) 0.0290(15) 0.0018(12) -0.0027(12) -0.0044(12)
C6 0.0270(14) 0.0194(12) 0.0196(12) 0.0053(10) 0.0003(10) 0.0006(10)
C7 0.0222(13) 0.0182(12) 0.0167(12) 0.0039(10) 0.0051(10) 0.0039(9)
C8 0.0263(13) 0.0096(11) 0.0147(10) -0.0004(9) -0.0005(9) 0.0025(8)
C9 0.0264(12) 0.0099(9) 0.0110(9) -0.0024(10) 0.0011(10) 0.0010(8)
C10 0.0228(12) 0.0108(10) 0.0149(11) -0.0005(9) 0.0073(9) 0.0015(8)
C11 0.0393(15) 0.0113(10) 0.0143(11) 0.0020(12) 0.0109(12) 0.0026(8)
C12 0.0147(11) 0.0130(11) 0.0136(10) 0.0002(9) 0.0002(9) 0.0030(8)
C13 0.0142(12) 0.0394(17) 0.0294(14) 0.0042(12) -0.0011(11) 0.0104(12)
C14 0.0115(10) 0.0176(11) 0.0140(10) -0.0003(9) -0.0002(9) 0.0010(9)
C15 0.0135(13) 0.056(2) 0.046(2) 0.0007(15) -0.0036(13) 0.0099(18)
C16 0.0164(13) 0.0425(19) 0.0363(17) -0.0112(13) 0.0061(12) -0.0027(14)
C17 0.0266(16) 0.0321(16) 0.0324(15) -0.0117(13) 0.0044(12) 0.0105(13)
C18 0.0151(12) 0.0267(14) 0.0268(13) -0.0052(11) -0.0029(10) 0.0111(11)
C19 0.052(2) 0.0179(13) 0.0218(13) 0.0026(15) 0.0022(14) 0.0033(10)
C20 0.092(3) 0.0205(15) 0.0290(16) 0.009(2) 0.005(2) 0.0068(12)
C21 0.129(5) 0.0297(18) 0.0260(17) 0.019(3) 0.007(2) 0.0145(14)
C22 0.094(4) 0.0364(19) 0.0175(14) 0.015(2) 0.003(2) 0.0066(13)
C23 0.0392(16) 0.0258(14) 0.0156(11) 0.0000(14) 0.0010(12) 0.0021(10)
C24 0.0351(15) 0.0275(14) 0.0153(11) -0.0071(13) 0.0012(11) -0.0018(10)
C25 0.076(3) 0.0380(19) 0.0175(14) -0.011(2) 0.0054(17) -0.0052(12)
C26 0.085(3) 0.041(2) 0.0221(15) -0.018(2) 0.0085(19) -0.0146(14)
C27 0.081(3) 0.0274(16) 0.0297(16) -0.015(2) 0.005(2) -0.0129(13)
C28 0.080(3) 0.0208(14) 0.0229(14) -0.0156(19) 0.0043(18) -0.0048(11)
Mn1 0.0315(2) 0.01179(17) 0.01201(16) -0.00413(17) 0.00102(16) -0.00020(13)
N1 0.0342(13) 0.0179(10) 0.0152(10) -0.0013(12) -0.0005(10) 0.0009(8)
N2 0.0524(17) 0.0192(11) 0.0157(10) -0.0101(13) 0.0016(12) -0.0017(9)
O1 0.0446(14) 0.0152(9) 0.0291(11) 0.0043(9) 0.0200(10) 0.0030(8)
O2 0.0522(15) 0.0138(9) 0.0253(10) -0.0060(10) 0.0150(11) -0.0048(8)
O3 0.0172(8) 0.0130(8) 0.0130(8) 0.0010(7) 0.0028(7) 0.0032(6)
O4 0.0112(9) 0.0277(10) 0.0328(11) -0.0001(8) 0.0004(8) 0.0145(9)
O5 0.0341(11) 0.0153(9) 0.0116(8) -0.0088(8) -0.0019(8) 0.0020(7)
O6 0.0190(10) 0.076(2) 0.0360(13) -0.0046(12) -0.0007(10) 0.0379(13)
O7 0.0282(11) 0.0224(10) 0.0292(11) 0.0062(9) -0.0068(9) -0.0064(8)
O8 0.0301(10) 0.0162(8) 0.0194(8) 0.0033(9) -0.0075(8) -0.0052(7)
O9 0.0363(12) 0.0170(10) 0.0269(11) 0.0013(9) 0.0089(10) -0.0008(9)
O10 0.0310(13) 0.088(3) 0.0363(14) -0.0164(15) -0.0018(11) 0.0070(16)
O12 0.0506(18) 0.0461(17) 0.067(2) 0.0069(15) -0.0061(17) 0.0064(15)
O11 0.029(2) 0.238(9) 0.215(7) -0.011(3) 0.016(3) -0.136(7)

loop_
_atom_type_symbol
_atom_type_description
_atom_type_scat_dispersion_real
_atom_type_scat_dispersion_imag
_atom_type_scat_source
C C 0.0036 0.0018 'International Tables Vol C Tables 4.2.6.8 and 6.1.1.4'
H H 0.0000 0.0000 'International Tables Vol C Tables 4.2.6.8 and 6.1.1.4'
N N 0.0070 0.0037 'International Tables Vol C Tables 4.2.6.8 and 6.1.1.4'
O O 0.0123 0.0069 'International Tables Vol C Tables 4.2.6.8 and 6.1.1.4'
Mn Mn 0.3480 0.8093 'International Tables Vol C Tables 4.2.6.8 and 6.1.1.4'

loop_
_geom_angle_atom_site_label_1
_geom_angle_atom_site_label_2
_geom_angle_atom_site_label_3
_geom_angle_site_symmetry_1
_geom_angle_site_symmetry_3
_geom_angle
_geom_angle_publ_flag
O6 C1 O5 . . 123.3(3) ?
O6 C1 C2 . . 124.5(3) ?
O5 C1 C2 . . 112.3(2) ?
C3 C2 C7 . . 119.2(3) ?
C3 C2 C1 . . 122.3(2) ?
C7 C2 C1 . . 118.4(3) ?
C2 C3 C4 . . 120.3(3) ?
C2 C3 H3 . . 119.8 ?
C4 C3 H3 . . 119.8 ?
C5 C4 C3 . . 119.8(3) ?
C5 C4 H4 . . 120.1 ?
C3 C4 H4 . . 120.1 ?
C4 C5 C6 . . 120.7(3) ?
C4 C5 H5 . . 119.7 ?
C6 C5 H5 . . 119.7 ?
C7 C6 C5 . . 119.6(3) ?
C7 C6 H6 . . 120.2 ?
C5 C6 H6 . . 120.2 ?
C6 C7 C2 . . 120.3(3) ?
C6 C7 H7 . . 119.8 ?
C2 C7 H7 . . 119.8 ?
O7 C8 O8 . . 126.9(3) ?
O7 C8 C9 . . 119.4(2) ?
O8 C8 C9 . . 113.8(2) ?
O5 C9 C10 . . 107.5(2) ?
O5 C9 C8 . . 111.0(2) ?
C10 C9 C8 . . 110.32(19) ?
O5 C9 H9A . . 109.3 ?
C10 C9 H9A . . 109.3 ?
C8 C9 H9A . . 109.3 ?
O3 C10 C9 . . 106.2(2) ?
O3 C10 C11 . . 110.9(2) ?
C9 C10 C11 . . 111.7(2) ?
O3 C10 H10 . . 109.3 ?
C9 C10 H10 . . 109.3 ?
C11 C10 H10 . . 109.3 ?
O1 C11 O2 . . 128.1(3) ?
O1 C11 C10 . . 115.4(3) ?
O2 C11 C10 . . 116.5(3) ?
O4 C12 O3 . . 123.1(2) ?
O4 C12 C14 . . 124.8(2) ?
O3 C12 C14 . . 112.2(2) ?
C15 C13 C14 . . 119.7(3) ?
C15 C13 H13 . . 120.2 ?
C14 C13 H13 . . 120.2 ?
C18 C14 C13 . . 119.6(3) ?
C18 C14 C12 . . 117.9(2) ?
C13 C14 C12 . . 122.5(2) ?
C13 C15 C16 . . 120.7(3) ?
C13 C15 H15 . . 119.7 ?
C16 C15 H15 . . 119.7 ?
C17 C16 C15 . . 119.9(3) ?
C17 C16 H16 . . 120.1 ?
C15 C16 H16 . . 120.1 ?
C16 C17 C18 . . 119.9(3) ?
C16 C17 H17 . . 120.0 ?
C18 C17 H17 . . 120.0 ?
C14 C18 C17 . . 120.2(3) ?
C14 C18 H18 . . 119.9 ?
C17 C18 H18 . . 119.9 ?
N1 C19 C20 . . 123.1(3) ?
N1 C19 H19 . . 118.4 ?
C20 C19 H19 . . 118.4 ?
C19 C20 C21 . . 118.3(3) ?
C19 C20 H20 . . 120.8 ?
C21 C20 H20 . . 120.8 ?
C20 C21 C22 . . 119.3(3) ?
C20 C21 H21 . . 120.4 ?
C22 C21 H21 . . 120.4 ?
C21 C22 C23 . . 119.3(3) ?
C21 C22 H22 . . 120.4 ?
C23 C22 H22 . . 120.4 ?
N1 C23 C22 . . 121.2(3) ?
N1 C23 C24 . . 115.9(2) ?
C22 C23 C24 . . 122.8(3) ?
N2 C24 C25 . . 121.9(3) ?
N2 C24 C23 . . 116.1(2) ?
C25 C24 C23 . . 122.1(3) ?
C24 C25 C26 . . 118.7(3) ?
C24 C25 H25 . . 120.7 ?
C26 C25 H25 . . 120.7 ?
C27 C26 C25 . . 119.3(3) ?
C27 C26 H26 . . 120.4 ?
C25 C26 H26 . . 120.4 ?
C26 C27 C28 . . 118.6(3) ?
C26 C27 H27 . . 120.7 ?
C28 C27 H27 . . 120.7 ?
N2 C28 C27 . . 123.2(3) ?
N2 C28 H28 . . 118.4 ?
C27 C28 H28 . . 118.4 ?
O8 Mn1 O2 . 3_646 104.59(8) ?
O8 Mn1 O10 . . 85.83(11) ?
O2 Mn1 O10 3_646 . 89.23(12) ?
O8 Mn1 O9 . . 88.54(9) ?
O2 Mn1 O9 3_646 . 87.18(10) ?
O10 Mn1 O9 . . 172.35(10) ?
O8 Mn1 N1 . . 91.76(8) ?
O2 Mn1 N1 3_646 . 163.56(9) ?
O10 Mn1 N1 . . 90.29(12) ?
O9 Mn1 N1 . . 95.07(10) ?
O8 Mn1 N2 . . 163.93(9) ?
O2 Mn1 N2 3_646 . 91.45(9) ?
O10 Mn1 N2 . . 95.39(13) ?
O9 Mn1 N2 . . 91.45(11) ?
N1 Mn1 N2 . . 72.23(9) ?
O8 Mn1 H10B . . 95.1 ?
O2 Mn1 H10B 3_646 . 106.7 ?
O10 Mn1 H10B . . 22.6 ?
O9 Mn1 H10B . . 164.2 ?
N1 Mn1 H10B . . 69.5 ?
N2 Mn1 H10B . . 80.8 ?
C19 N1 C23 . . 118.7(2) ?
C19 N1 Mn1 . . 122.96(19) ?
C23 N1 Mn1 . . 118.28(19) ?
C28 N2 C24 . . 118.4(3) ?
C28 N2 Mn1 . . 124.1(2) ?
C24 N2 Mn1 . . 117.28(19) ?
C11 O2 Mn1 . 3_656 131.7(2) ?
C12 O3 C10 . . 114.8(2) ?
C1 O5 C9 . . 116.5(2) ?
C8 O8 Mn1 . . 131.38(19) ?
Mn1 O9 H9B . . 99(3) ?
Mn1 O9 H9C . . 101(4) ?
H9B O9 H9C . . 105(5) ?
Mn1 O10 H10A . . 121.1 ?
Mn1 O10 H10B . . 70.7 ?
H10A O10 H10B . . 115.2 ?
H12A O12 H12B . . 99.5 ?
H11A O11 H11B . . 120.7 ?

loop_
_geom_bond_atom_site_label_1
_geom_bond_atom_site_label_2
_geom_bond_site_symmetry_2
_geom_bond_distance
_geom_bond_publ_flag
C1 O6 . 1.214(4) ?
C1 O5 . 1.344(3) ?
C1 C2 . 1.486(4) ?
C2 C3 . 1.397(4) ?
C2 C7 . 1.405(4) ?
C3 C4 . 1.398(5) ?
C3 H3 . 0.9500 ?
C4 C5 . 1.384(5) ?
C4 H4 . 0.9500 ?
C5 C6 . 1.393(4) ?
C5 H5 . 0.9500 ?
C6 C7 . 1.392(4) ?
C6 H6 . 0.9500 ?
C7 H7 . 0.9500 ?
C8 O7 . 1.244(4) ?
C8 O8 . 1.265(3) ?
C8 C9 . 1.540(3) ?
C9 O5 . 1.443(3) ?
C9 C10 . 1.534(3) ?
C9 H9A . 1.0000 ?
C10 O3 . 1.441(3) ?
C10 C11 . 1.547(3) ?
C10 H10 . 1.0000 ?
C11 O1 . 1.258(4) ?
C11 O2 . 1.271(4) ?
C12 O4 . 1.205(3) ?
C12 O3 . 1.355(3) ?
C12 C14 . 1.480(3) ?
C13 C15 . 1.388(5) ?
C13 C14 . 1.395(4) ?
C13 H13 . 0.9500 ?
C14 C18 . 1.395(4) ?
C15 C16 . 1.391(6) ?
C15 H15 . 0.9500 ?
C16 C17 . 1.380(5) ?
C16 H16 . 0.9500 ?
C17 C18 . 1.397(4) ?
C17 H17 . 0.9500 ?
C18 H18 . 0.9500 ?
C19 N1 . 1.346(4) ?
C19 C20 . 1.382(4) ?
C19 H19 . 0.9500 ?
C20 C21 . 1.385(5) ?
C20 H20 . 0.9500 ?
C21 C22 . 1.388(6) ?
C21 H21 . 0.9500 ?
C22 C23 . 1.399(4) ?
C22 H22 . 0.9500 ?
C23 N1 . 1.347(3) ?
C23 C24 . 1.495(4) ?
C24 N2 . 1.345(4) ?
C24 C25 . 1.394(4) ?
C25 C26 . 1.400(6) ?
C25 H25 . 0.9500 ?
C26 C27 . 1.375(6) ?
C26 H26 . 0.9500 ?
C27 C28 . 1.382(4) ?
C27 H27 . 0.9500 ?
C28 N2 . 1.343(4) ?
C28 H28 . 0.9500 ?
Mn1 O8 . 2.1423(19) ?
Mn1 O2 3_646 2.155(2) ?
Mn1 O10 . 2.207(3) ?
Mn1 O9 . 2.229(3) ?
Mn1 N1 . 2.258(2) ?
Mn1 N2 . 2.285(2) ?
Mn1 H10B . 2.0858 ?
O2 Mn1 3_656 2.155(2) ?
O9 H9B . 0.85(5) ?
O9 H9C . 0.82(5) ?
O10 H10A . 0.8504 ?
O10 H10B . 0.8498 ?
O12 H12A . 0.8507 ?
O12 H12B . 0.8501 ?
O11 H11A . 0.8497 ?
O11 H11B . 0.8508 ?

loop_
_geom_hbond_atom_site_label_D
_geom_hbond_atom_site_label_H
_geom_hbond_atom_site_label_A
_geom_hbond_site_symmetry_A
_geom_hbond_distance_DH
_geom_hbond_distance_HA
_geom_hbond_distance_DA
_geom_hbond_angle_DHA
O11 H11A O7 1_455 0.85 2.08 2.763(5) 137.6
O12 H12B O2 3_646 0.85 2.33 3.044(5) 142.4
O12 H12A O10 . 0.85 1.81 2.616(5) 156.8
O10 H10A O11 . 0.85 1.84 2.660(7) 161.2
O9 H9C O1 3_646 0.82(5) 1.97(5) 2.770(3) 163(5)
O9 H9B O7 . 0.85(5) 1.91(5) 2.736(3) 165(5)
C19 H19 O8 . 0.95 2.61 3.221(4) 122.4

loop_
_geom_torsion_atom_site_label_1
_geom_torsion_atom_site_label_2
_geom_torsion_atom_site_label_3
_geom_torsion_atom_site_label_4
_geom_torsion_site_symmetry_1
_geom_torsion_site_symmetry_2
_geom_torsion_site_symmetry_3
_geom_torsion_site_symmetry_4
_geom_torsion
_geom_torsion_publ_flag
O6 C1 C2 C3 . . . . 162.1(3) ?
O5 C1 C2 C3 . . . . -17.4(4) ?
O6 C1 C2 C7 . . . . -14.1(5) ?
O5 C1 C2 C7 . . . . 166.4(2) ?
C7 C2 C3 C4 . . . . 0.7(5) ?
C1 C2 C3 C4 . . . . -175.4(3) ?
C2 C3 C4 C5 . . . . -0.1(5) ?
C3 C4 C5 C6 . . . . -0.5(5) ?
C4 C5 C6 C7 . . . . 0.6(5) ?
C5 C6 C7 C2 . . . . 0.0(4) ?
C3 C2 C7 C6 . . . . -0.7(4) ?
C1 C2 C7 C6 . . . . 175.6(3) ?
O7 C8 C9 O5 . . . . -0.3(3) ?
O8 C8 C9 O5 . . . . 180.0(2) ?
O7 C8 C9 C10 . . . . 118.8(3) ?
O8 C8 C9 C10 . . . . -60.9(3) ?
O5 C9 C10 O3 . . . . 58.5(2) ?
C8 C9 C10 O3 . . . . -62.6(3) ?
O5 C9 C10 C11 . . . . -62.5(3) ?
C8 C9 C10 C11 . . . . 176.3(2) ?
O3 C10 C11 O1 . . . . 169.2(2) ?
C9 C10 C11 O1 . . . . -72.5(3) ?
O3 C10 C11 O2 . . . . -11.3(3) ?
C9 C10 C11 O2 . . . . 107.0(3) ?
C15 C13 C14 C18 . . . . 1.5(5) ?
C15 C13 C14 C12 . . . . -177.2(3) ?
O4 C12 C14 C18 . . . . -0.5(4) ?
O3 C12 C14 C18 . . . . 179.2(2) ?
O4 C12 C14 C13 . . . . 178.2(3) ?
O3 C12 C14 C13 . . . . -2.1(4) ?
C14 C13 C15 C16 . . . . -1.2(6) ?
C13 C15 C16 C17 . . . . -0.5(6) ?
C15 C16 C17 C18 . . . . 1.8(6) ?
C13 C14 C18 C17 . . . . -0.2(5) ?
C12 C14 C18 C17 . . . . 178.5(3) ?
C16 C17 C18 C14 . . . . -1.4(5) ?
N1 C19 C20 C21 . . . . -1.3(8) ?
C19 C20 C21 C22 . . . . 2.5(10) ?
C20 C21 C22 C23 . . . . -2.2(10) ?
C21 C22 C23 N1 . . . . 0.6(8) ?
C21 C22 C23 C24 . . . . -178.3(5) ?
N1 C23 C24 N2 . . . . 4.7(5) ?
C22 C23 C24 N2 . . . . -176.4(4) ?
N1 C23 C24 C25 . . . . -174.7(4) ?
C22 C23 C24 C25 . . . . 4.2(7) ?
N2 C24 C25 C26 . . . . 0.3(7) ?
C23 C24 C25 C26 . . . . 179.7(4) ?
C24 C25 C26 C27 . . . . 0.2(8) ?
C25 C26 C27 C28 . . . . 0.0(9) ?
C26 C27 C28 N2 . . . . -0.8(9) ?
C20 C19 N1 C23 . . . . -0.3(6) ?
C20 C19 N1 Mn1 . . . . -178.6(4) ?
C22 C23 N1 C19 . . . . 0.7(6) ?
C24 C23 N1 C19 . . . . 179.6(3) ?
C22 C23 N1 Mn1 . . . . 179.0(4) ?
C24 C23 N1 Mn1 . . . . -2.1(4) ?
C27 C28 N2 C24 . . . . 1.2(8) ?
C27 C28 N2 Mn1 . . . . -173.8(4) ?
C25 C24 N2 C28 . . . . -0.9(6) ?
C23 C24 N2 C28 . . . . 179.6(4) ?
C25 C24 N2 Mn1 . . . . 174.4(3) ?
C23 C24 N2 Mn1 . . . . -5.1(4) ?
O1 C11 O2 Mn1 . . . 3_656 -8.5(5) ?
C10 C11 O2 Mn1 . . . 3_656 172.10(18) ?
O4 C12 O3 C10 . . . . -12.8(4) ?
C14 C12 O3 C10 . . . . 167.4(2) ?
C9 C10 O3 C12 . . . . 168.1(2) ?
C11 C10 O3 C12 . . . . -70.3(3) ?
O6 C1 O5 C9 . . . . -11.5(4) ?
C2 C1 O5 C9 . . . . 168.0(2) ?
C10 C9 O5 C1 . . . . 147.8(2) ?
C8 C9 O5 C1 . . . . -91.4(3) ?
O7 C8 O8 Mn1 . . . . -0.5(4) ?
C9 C8 O8 Mn1 . . . . 179.16(16) ?

_cod_database_fobs_code 2022577
